data_2204856
loop_
_publ_author_name
'Liu, Zhao-Di'
'Zhu, Hai-Liang'

_publ_section_title
;<i>catena</i>-Poly[[silver(I)-\m-tris(2-aminoethyl)amine-\k^4^<i>N</i>,<i>N</i>',<i>N</i>'':<i>N</i>''']
 perchlorate]
;
_journal_issue 1
_journal_name_full 'Acta Crystallographica Section E'
_journal_page_first m44
_journal_page_last m46
_journal_paper_doi 10.1107/S160053680403168X
_journal_volume 61
_journal_year 2005
_chemical_formula_iupac '[Ag (C6 H18 N4)] (Cl O4)'
_chemical_formula_moiety 'C6 H18 Ag N4 +, Cl O4 -'
_chemical_formula_sum 'C6 H18 Ag Cl N4 O4'
_chemical_formula_weight 353.56
_chemical_name_systematic
;
catena-Poly[[silver(I)-\m-tris(2-aminoethyl)amine-\k^4^N,N',N'':N''']
perchlorate]
;
_space_group_IT_number 33
_symmetry_cell_setting orthorhombic
_symmetry_space_group_name_Hall 'P 2c -2n'
_symmetry_space_group_name_H-M 'P n a 21'
_atom_sites_solution_hydrogens geom
_atom_sites_solution_primary direct
_atom_sites_solution_secondary difmap
_audit_creation_method SHELXL-97
_cell_angle_alpha 90.00
_cell_angle_beta 90.00
_cell_angle_gamma 90.00
_cell_formula_units_Z 4
_cell_length_a 10.352(2)
_cell_length_b 8.7608(18)
_cell_length_c 13.811(3)
_cell_measurement_reflns_used 6726
_cell_measurement_temperature 293(2)
_cell_measurement_theta_max 25.03
_cell_measurement_theta_min 4.5
_cell_volume 1252.5(4)
_computing_cell_refinement SMART
_computing_data_collection 'SMART (Siemens, 1996)'
_computing_data_reduction 'SAINT (Siemens, 1996)'
_computing_molecular_graphics 'SHELXTL (Sheldrick, 1997b)'
_computing_publication_material SHELXTL
_computing_structure_refinement 'SHELXL97 (Sheldrick, 1997a)'
_computing_structure_solution 'SHELXS97 (Sheldrick, 1997a)'
_diffrn_ambient_temperature 293(2)
_diffrn_measured_fraction_theta_full 1.000
_diffrn_measured_fraction_theta_max 1.000
_diffrn_measurement_device_type 'Bruker SMART CCD area-detector'
_diffrn_measurement_method '\f and \w scans'
_diffrn_radiation_monochromator graphite
_diffrn_radiation_source 'fine-focus sealed tube'
_diffrn_radiation_type MoK\a
_diffrn_radiation_wavelength 0.71073
_diffrn_reflns_av_R_equivalents 0.0481
_diffrn_reflns_av_sigmaI/netI 0.0448
_diffrn_reflns_limit_h_max 12
_diffrn_reflns_limit_h_min -12
_diffrn_reflns_limit_k_max 7
_diffrn_reflns_limit_k_min -10
_diffrn_reflns_limit_l_max 16
_diffrn_reflns_limit_l_min -16
_diffrn_reflns_number 6235
_diffrn_reflns_theta_full 25.03
_diffrn_reflns_theta_max 25.03
_diffrn_reflns_theta_min 2.75
_diffrn_standards_decay_% 0
_diffrn_standards_interval_count 0
_diffrn_standards_interval_time 0
_diffrn_standards_number 0
_exptl_absorpt_coefficient_mu 1.829
_exptl_absorpt_correction_T_max 0.8827
_exptl_absorpt_correction_T_min 0.7112
_exptl_absorpt_correction_type multi-scan
_exptl_absorpt_process_details '(SADABS; Sheldrick, 1996)'
_exptl_crystal_colour colourless
_exptl_crystal_density_diffrn 1.875
_exptl_crystal_density_method 'not measured'
_exptl_crystal_description Prism
_exptl_crystal_F_000 712
_exptl_crystal_size_max 0.20
_exptl_crystal_size_mid 0.12
_exptl_crystal_size_min 0.07
_refine_diff_density_max 0.601
_refine_diff_density_min -0.357
_refine_ls_abs_structure_details 'Flack (1983); 1052 Friedel pairs'
_refine_ls_abs_structure_Flack 0.02(6)
_refine_ls_extinction_method none
_refine_ls_goodness_of_fit_ref 0.948
_refine_ls_hydrogen_treatment constr
_refine_ls_matrix_type full
_refine_ls_number_parameters 182
_refine_ls_number_reflns 2213
_refine_ls_number_restraints 143
_refine_ls_restrained_S_all 1.101
_refine_ls_R_factor_all 0.0487
_refine_ls_R_factor_gt 0.0362
_refine_ls_shift/su_max 0.001
_refine_ls_shift/su_mean 0.000
_refine_ls_structure_factor_coef Fsqd
_refine_ls_weighting_details 'calc w = 1/[\s^2^(Fo^2^)+(0.0511P)^2^] where P = (Fo^2^+2Fc^2^)/3'
_refine_ls_weighting_scheme calc
_refine_ls_wR_factor_gt 0.0864
_refine_ls_wR_factor_ref 0.0919
_reflns_number_gt 1763
_reflns_number_total 2213
_reflns_threshold_expression I>2\s(I)
_cod_data_source_file ci6493.cif
_cod_data_source_block I
_cod_depositor_comments
;
The following automatic conversions were performed:
'_symmetry_cell_setting' value 'Orthorhombic' changed to 'orthorhombic'
according to '/home/saulius/struct/CIF-dictionaries/cif_core.dic'
dictionary named 'cif_core.dic' version 2.4.1 from 2010-06-29.

Automatic conversion script
Id: cif_fix_enum 1527 2010-12-29 10:47:43Z saulius 

The following automatic conversions were performed:

'_symmetry_cell_setting' value 'Orthorhombic' changed to
'orthorhombic' according to
/home/saulius/struct/CIF-dictionaries/cif_core.dic dictionary named
'cif_core.dic' version 2.4.1 from 2010-06-29.

Automatic conversion script
Id: cif_fix_values 1715 2011-07-08 13:25:40Z adriana 
;
_cod_database_code 2204856
_cod_database_fobs_code 2204856

loop_
_symmetry_equiv_pos_as_xyz
'x, y, z'
'-x, -y, z+1/2'
'x+1/2, -y+1/2, z'
'-x+1/2, y+1/2, z+1/2'

loop_
_atom_site_label
_atom_site_fract_x
_atom_site_fract_y
_atom_site_fract_z
_atom_site_U_iso_or_equiv
_atom_site_adp_type
_atom_site_calc_flag
_atom_site_refinement_flags
_atom_site_occupancy
_atom_site_disorder_assembly
_atom_site_disorder_group
_atom_site_type_symbol
Ag1 0.58193(5) 1.01854(5) 0.49999(8) 0.0550(2) Uani d . 1 . . Ag
Cl1 0.4698(2) 0.5228(2) 0.25806(15) 0.0575(6) Uani d D 1 . . Cl
O1 0.4648(14) 0.5107(16) 0.3589(5) 0.074(5) Uani d PDU 0.596(18) A 1 O
O2 0.5746(10) 0.4330(14) 0.2213(10) 0.079(5) Uani d PDU 0.596(18) A 1 O
O3 0.4792(15) 0.6733(9) 0.2258(10) 0.118(6) Uani d PDU 0.596(18) A 1 O
O4 0.3542(9) 0.4547(16) 0.2164(7) 0.089(5) Uani d PDU 0.596(18) A 1 O
O1' 0.4622(18) 0.464(2) 0.3544(7) 0.074(7) Uani d PDU 0.404(18) A 2 O
O2' 0.5305(18) 0.4175(17) 0.1974(13) 0.104(9) Uani d PDU 0.404(18) A 2 O
O3' 0.5538(14) 0.6578(14) 0.2652(12) 0.071(5) Uani d PDU 0.404(18) A 2 O
O4' 0.3494(10) 0.571(2) 0.2261(12) 0.096(7) Uani d PDU 0.404(18) A 2 O
N1 0.4956(5) 0.7695(7) 0.5219(5) 0.0569(17) Uani d . 1 . . N
H1N1 0.5202 0.7109 0.4765 0.068 Uiso d R 1 . . H
H1N2 0.5211 0.7323 0.5755 0.068 Uiso d R 1 . . H
N2 0.3531(6) 1.0337(6) 0.4389(4) 0.0391(13) Uani d . 1 . . N
N3 0.5990(6) 1.0839(10) 0.3329(6) 0.076(2) Uani d . 1 . . N
H3N1 0.6132 1.1790 0.3269 0.092 Uiso d R 1 . . H
H3N2 0.6615 1.0357 0.3072 0.092 Uiso d R 1 . . H
N4 0.2250(5) 1.3550(7) 0.5934(5) 0.0495(15) Uani d . 1 . . N
H4N1 0.2639 1.4195 0.6290 0.059 Uiso d R 1 . . H
H4N2 0.1833 1.2953 0.6305 0.059 Uiso d R 1 . . H
C1 0.3549(7) 0.7836(8) 0.5214(6) 0.051(2) Uani d . 1 . . C
H1A 0.3266 0.8352 0.5798 0.062 Uiso d R 1 . . H
H1B 0.3159 0.6830 0.5201 0.062 Uiso d R 1 . . H
C2 0.3128(7) 0.8740(8) 0.4332(6) 0.0511(19) Uani d . 1 . . C
H2A 0.3497 0.8281 0.3756 0.061 Uiso d R 1 . . H
H2B 0.2195 0.8689 0.4276 0.061 Uiso d R 1 . . H
C3 0.3649(7) 1.0984(8) 0.3414(6) 0.0515(18) Uani d . 1 . . C
H3A 0.3698 1.2086 0.3468 0.062 Uiso d R 1 . . H
H3B 0.2875 1.0741 0.3049 0.062 Uiso d R 1 . . H
C4 0.4792(9) 1.0434(10) 0.2856(6) 0.059(2) Uani d . 1 . . C
H4A 0.4744 0.9333 0.2785 0.071 Uiso d R 1 . . H
H4B 0.4777 1.0881 0.2214 0.071 Uiso d R 1 . . H
C5 0.2613(6) 1.1227(6) 0.4979(8) 0.0490(15) Uani d . 1 . . C
H5A 0.2289 1.0588 0.5498 0.059 Uiso d R 1 . . H
H5B 0.1884 1.1527 0.4581 0.059 Uiso d R 1 . . H
C6 0.3230(7) 1.2639(8) 0.5414(5) 0.0529(19) Uani d . 1 . . C
H6A 0.3916 1.2345 0.5854 0.064 Uiso d R 1 . . H
H6B 0.3605 1.3253 0.4901 0.064 Uiso d R 1 . . H

loop_
_atom_site_aniso_label
_atom_site_aniso_U_11
_atom_site_aniso_U_22
_atom_site_aniso_U_33
_atom_site_aniso_U_12
_atom_site_aniso_U_13
_atom_site_aniso_U_23
Ag1 0.0403(3) 0.0619(4) 0.0627(4) -0.0058(2) -0.0057(4) -0.0047(8)
Cl1 0.0597(18) 0.0549(14) 0.0578(13) 0.0047(11) 0.0057(14) 0.0150(14)
O1 0.115(9) 0.047(7) 0.059(7) -0.020(6) 0.000(6) -0.001(5)
O2 0.063(8) 0.078(8) 0.096(9) 0.004(6) -0.007(6) -0.027(7)
O3 0.151(11) 0.080(8) 0.122(10) 0.031(7) 0.021(8) 0.039(7)
O4 0.068(7) 0.113(10) 0.086(7) -0.006(6) -0.008(6) 0.037(6)
O1' 0.105(11) 0.050(10) 0.068(10) -0.017(8) 0.001(8) -0.003(7)
O2' 0.104(13) 0.101(12) 0.108(13) 0.002(10) -0.012(10) -0.029(9)
O3' 0.073(9) 0.056(8) 0.082(9) -0.001(6) 0.009(7) 0.011(7)
O4' 0.070(9) 0.108(12) 0.109(11) 0.005(8) -0.013(8) 0.035(9)
N1 0.063(4) 0.041(3) 0.066(5) 0.007(3) -0.001(3) 0.007(3)
N2 0.032(3) 0.034(3) 0.052(4) 0.000(2) 0.001(3) -0.004(3)
N3 0.057(5) 0.090(5) 0.082(6) -0.006(4) 0.016(4) 0.006(5)
N4 0.046(4) 0.048(4) 0.055(4) 0.010(3) -0.001(3) -0.006(3)
C1 0.049(4) 0.035(4) 0.069(7) -0.005(3) 0.011(4) 0.012(3)
C2 0.037(4) 0.043(5) 0.073(6) -0.005(3) 0.003(4) 0.001(4)
C3 0.048(4) 0.047(4) 0.059(5) -0.005(4) -0.007(4) 0.009(4)
C4 0.069(6) 0.061(5) 0.047(5) -0.009(4) 0.009(4) -0.003(3)
C5 0.038(3) 0.052(4) 0.057(4) 0.000(3) -0.007(5) 0.007(6)
C6 0.044(4) 0.056(5) 0.059(4) 0.012(4) -0.006(3) -0.016(3)

loop_
_atom_type_symbol
_atom_type_description
_atom_type_scat_dispersion_real
_atom_type_scat_dispersion_imag
_atom_type_scat_source
C C 0.0033 0.0016 'International Tables Vol C Tables 4.2.6.8 and 6.1.1.4'
H H 0.0000 0.0000 'International Tables Vol C Tables 4.2.6.8 and 6.1.1.4'
N N 0.0061 0.0033 'International Tables Vol C Tables 4.2.6.8 and 6.1.1.4'
O O 0.0106 0.0060 'International Tables Vol C Tables 4.2.6.8 and 6.1.1.4'
Cl Cl 0.1484 0.1585 'International Tables Vol C Tables 4.2.6.8 and 6.1.1.4'
Ag Ag -0.8971 1.1015 'International Tables Vol C Tables 4.2.6.8 and 6.1.1.4'

loop_
_geom_angle_atom_site_label_1
_geom_angle_atom_site_label_2
_geom_angle_atom_site_label_3
_geom_angle_site_symmetry_1
_geom_angle_site_symmetry_3
_geom_angle
_geom_angle_publ_flag
N4 Ag1 N1 3_575 . 128.7(2) y
N4 Ag1 N3 3_575 . 112.8(2) y
N1 Ag1 N3 . . 111.8(3) y
N4 Ag1 N2 3_575 . 141.6(2) y
N1 Ag1 N2 . . 74.77(18) y
N3 Ag1 N2 . . 74.5(2) y
O4' Cl1 O2' . . 114.5(6) ?
O3 Cl1 O1 . . 113.1(6) ?
O4' Cl1 O1' . . 110.9(6) ?
O2' Cl1 O1' . . 110.3(6) ?
O3 Cl1 O2 . . 110.7(5) ?
O1 Cl1 O2 . . 109.9(6) ?
O3 Cl1 O4 . . 108.5(5) ?
O1 Cl1 O4 . . 109.4(5) ?
O2 Cl1 O4 . . 104.9(5) ?
O4' Cl1 O3' . . 107.8(6) ?
O2' Cl1 O3' . . 107.8(6) ?
O1' Cl1 O3' . . 105.0(6) ?
C1 N1 Ag1 . . 107.2(4) ?
C1 N1 H1N1 . . 110.2 ?
Ag1 N1 H1N1 . . 110.3 ?
C1 N1 H1N2 . . 110.3 ?
Ag1 N1 H1N2 . . 110.2 ?
H1N1 N1 H1N2 . . 108.5 ?
C2 N2 C3 . . 110.2(5) ?
C2 N2 C5 . . 110.6(5) ?
C3 N2 C5 . . 110.9(6) ?
C2 N2 Ag1 . . 103.6(4) ?
C3 N2 Ag1 . . 104.4(4) ?
C5 N2 Ag1 . . 116.6(4) ?
C4 N3 Ag1 . . 108.3(5) ?
C4 N3 H3N1 . . 110.2 ?
Ag1 N3 H3N1 . . 110.0 ?
C4 N3 H3N2 . . 110.0 ?
Ag1 N3 H3N2 . . 109.9 ?
H3N1 N3 H3N2 . . 108.4 ?
C6 N4 Ag1 . 3_475 116.0(5) ?
C6 N4 H4N1 . . 108.4 ?
Ag1 N4 H4N1 3_475 . 108.4 ?
C6 N4 H4N2 . . 108.0 ?
Ag1 N4 H4N2 3_475 . 108.3 ?
H4N1 N4 H4N2 . . 107.4 ?
N1 C1 C2 . . 109.6(6) ?
N1 C1 H1A . . 109.7 ?
C2 C1 H1A . . 109.7 ?
N1 C1 H1B . . 109.8 ?
C2 C1 H1B . . 109.9 ?
H1A C1 H1B . . 108.2 ?
N2 C2 C1 . . 112.0(6) ?
N2 C2 H2A . . 109.2 ?
C1 C2 H2A . . 109.3 ?
N2 C2 H2B . . 109.4 ?
C1 C2 H2B . . 109.0 ?
H2A C2 H2B . . 107.9 ?
N2 C3 C4 . . 114.6(6) ?
N2 C3 H3A . . 108.6 ?
C4 C3 H3A . . 108.7 ?
N2 C3 H3B . . 108.9 ?
C4 C3 H3B . . 108.4 ?
H3A C3 H3B . . 107.5 ?
N3 C4 C3 . . 111.6(7) ?
N3 C4 H4A . . 109.5 ?
C3 C4 H4A . . 109.5 ?
N3 C4 H4B . . 109.1 ?
C3 C4 H4B . . 109.2 ?
H4A C4 H4B . . 108.0 ?
N2 C5 C6 . . 112.3(5) ?
N2 C5 H5A . . 109.0 ?
C6 C5 H5A . . 108.9 ?
N2 C5 H5B . . 109.3 ?
C6 C5 H5B . . 109.4 ?
H5A C5 H5B . . 107.9 ?
N4 C6 C5 . . 110.1(6) ?
N4 C6 H6A . . 110.0 ?
C5 C6 H6A . . 109.9 ?
N4 C6 H6B . . 109.3 ?
C5 C6 H6B . . 109.4 ?
H6A C6 H6B . . 108.2 ?

loop_
_geom_bond_atom_site_label_1
_geom_bond_atom_site_label_2
_geom_bond_site_symmetry_2
_geom_bond_distance
_geom_bond_publ_flag
Ag1 N4 3_575 2.255(6) y
Ag1 N1 . 2.378(6) y
Ag1 N3 . 2.384(8) y
Ag1 N2 . 2.519(6) y
Cl1 O4' . 1.389(8) ?
Cl1 O2' . 1.396(8) ?
Cl1 O3 . 1.395(7) ?
Cl1 O1 . 1.398(7) ?
Cl1 O1' . 1.428(8) ?
Cl1 O2 . 1.433(8) ?
Cl1 O4 . 1.456(8) ?
Cl1 O3' . 1.471(8) ?
N1 C1 . 1.461(8) ?
N1 H1N1 . 0.85 ?
N1 H1N2 . 0.85 ?
N2 C2 . 1.462(8) ?
N2 C3 . 1.466(9) ?
N2 C5 . 1.475(9) ?
N3 C4 . 1.446(10) ?
N3 H3N1 . 0.85 ?
N3 H3N2 . 0.85 ?
N4 C6 . 1.477(9) ?
N4 Ag1 3_475 2.255(6) ?
N4 H4N1 . 0.85 ?
N4 H4N2 . 0.85 ?
C1 C2 . 1.516(9) ?
C1 H1A . 0.97 ?
C1 H1B . 0.97 ?
C2 H2A . 0.97 ?
C2 H2B . 0.97 ?
C3 C4 . 1.492(11) ?
C3 H3A . 0.97 ?
C3 H3B . 0.97 ?
C4 H4A . 0.97 ?
C4 H4B . 0.97 ?
C5 C6 . 1.516(10) ?
C5 H5A . 0.97 ?
C5 H5B . 0.97 ?
C6 H6A . 0.97 ?
C6 H6B . 0.97 ?

loop_
_geom_hbond_atom_site_label_D
_geom_hbond_atom_site_label_H
_geom_hbond_atom_site_label_A
_geom_hbond_site_symmetry_A
_geom_hbond_distance_DH
_geom_hbond_distance_HA
_geom_hbond_distance_DA
_geom_hbond_angle_DHA
N4 H4N2 O4' 4 0.85 2.39 3.183(16) 156
N4 H4N2 O3 4 0.85 2.39 3.216(16) 165
N4 H4N1 O2 2_675 0.85 2.47 3.297(15) 165
N3 H3N2 O4' 3_565 0.85 2.43 3.278(17) 173
N3 H3N2 O4 3_565 0.85 2.36 3.111(12) 148
N1 H1N2 O2' 2_665 0.85 2.20 2.937(15) 145
N1 H1N1 O1 . 0.85 2.46 3.211(13) 148

loop_
_geom_torsion_atom_site_label_1
_geom_torsion_atom_site_label_2
_geom_torsion_atom_site_label_3
_geom_torsion_atom_site_label_4
_geom_torsion_site_symmetry_1
_geom_torsion
N4 Ag1 N1 C1 3_575 125.3(5)
N3 Ag1 N1 C1 . -86.0(5)
N2 Ag1 N1 C1 . -20.1(5)
N4 Ag1 N2 C2 3_575 -146.5(5)
N1 Ag1 N2 C2 . -12.1(4)
N3 Ag1 N2 C2 . 106.3(5)
N4 Ag1 N2 C3 3_575 98.1(5)
N1 Ag1 N2 C3 . -127.5(4)
N3 Ag1 N2 C3 . -9.1(4)
N4 Ag1 N2 C5 3_575 -24.7(6)
N1 Ag1 N2 C5 . 109.7(5)
N3 Ag1 N2 C5 . -131.9(5)
N4 Ag1 N3 C4 3_575 -159.7(5)
N1 Ag1 N3 C4 . 46.4(6)
N2 Ag1 N3 C4 . -19.7(5)
Ag1 N1 C1 C2 . 50.5(6)
C3 N2 C2 C1 . 154.6(6)
C5 N2 C2 C1 . -82.4(8)
Ag1 N2 C2 C1 . 43.3(6)
N1 C1 C2 N2 . -67.9(8)
C2 N2 C3 C4 . -72.7(8)
C5 N2 C3 C4 . 164.5(6)
Ag1 N2 C3 C4 . 38.0(7)
Ag1 N3 C4 C3 . 47.5(8)
N2 C3 C4 N3 . -61.7(9)
C2 N2 C5 C6 . 155.5(7)
C3 N2 C5 C6 . -81.9(8)
Ag1 N2 C5 C6 . 37.5(8)
Ag1 N4 C6 C5 3_475 -72.5(7)
N2 C5 C6 N4 . 175.7(6)
